data_1521000
loop_
_publ_author_name
'Demartin, F.'
'Gramaccioli, C.M.'
'Pilati, T.'

_publ_section_title
;
 Structure refinement of bazzite from pegmatitic and miarolitic
 occurrences
;
_journal_name_full 'Canadian Mineralogist'
_journal_page_first 1419
_journal_page_last 1424
_journal_volume 38
_journal_year 2000
_chemical_formula_sum 'Al0.12 Be3 Cs0.14 Fe0.52 H1.74 Na0.36 O18.87 Sc1.36 Si6'
_chemical_name_systematic
;
Na0.36 (Cs0.14 (H2 O)0.87) (Sc0.68 Fe0.26 Al0.06)2 Be3 Si6 O18
;
_space_group_IT_number 192
_symmetry_space_group_name_Hall '-P 6 2c'
_symmetry_space_group_name_H-M 'P 6/m c c'
_cell_angle_alpha 90
_cell_angle_beta 90
_cell_angle_gamma 120
_cell_formula_units_Z 2
_cell_length_a 9.555
_cell_length_b 9.555
_cell_length_c 9.16
_cell_volume 724.248
_citation_journal_id_ASTM CAMIA6
_cod_data_source_file Demartin_CAMIA6_2000_1674.cif
_cod_data_source_block H1.74Al0.12Be3Cs0.14Fe0.52Na0.36O18.87Sc1.36Si6
_cod_original_cell_volume 724.2484
_cod_original_formula_sum
;
H1.74 Al0.12 Be3 Cs0.14 Fe0.52 Na0.36 O18.87 Sc1.36 Si6
;
_cod_database_code 1521000

loop_
_symmetry_equiv_pos_as_xyz
x,y,z
x-y,x,z
-y,x-y,z
-x,-y,z
-x+y,-x,z
y,-x+y,z
-y,-x,-z+1/2
x-y,-y,-z+1/2
x,x-y,-z+1/2
y,x,-z+1/2
-x+y,y,-z+1/2
-x,-x+y,-z+1/2
-x,-y,-z
-x+y,-x,-z
y,-x+y,-z
x,y,-z
x-y,x,-z
-y,x-y,-z
y,x,z-1/2
-x+y,y,z-1/2
-x,-x+y,z-1/2
-y,-x,z-1/2
x-y,-y,z-1/2
x,x-y,z-1/2

loop_
_atom_site_label
_atom_site_type_symbol
_atom_site_fract_x
_atom_site_fract_y
_atom_site_fract_z
_atom_site_occupancy
_atom_site_U_iso_or_equiv
Al1 Al+3 0.6667 0.3333 0.25 0.06 0.0
Si1 Si+4 0.3737 0.09899 0 1 0.0
Sc1 Sc+3 0.6667 0.3333 0.25 0.68 0.0
O1 O-2 0 0 0.25 0.87 0.0
Na1 Na+1 0 0 0 0.36 0.0
Cs1 Cs+1 0 0 0.25 0.14 0.0
O2 O-2 0.2998 0.2186 0 1 0.0
O3 O-2 0.4813 0.1286 0.1445 1 0.0
Fe1 Fe+2 0.6667 0.3333 0.25 0.26 0.0
Be1 Be+2 0.5 0.5 0.25 1 0.0
